data_4083865
loop_
_publ_author_name
'Dai, Qi Xiu'
'Seino, Hidetake'
'Mizobe, Yasushi'

_publ_section_title
;
 Linear Connection of Four Nitrile Molecules on the Tetraphosphine
 Complexes of Tungsten and Molybdenum
;
_journal_name_full Organometallics
_journal_page_first 140702100106004
_journal_paper_doi 10.1021/om500405f
_journal_year 2014
_chemical_formula_moiety 'C54 H54 Mo P4'
_chemical_formula_sum 'C54 H54 Mo P4'
_chemical_formula_weight 922.86
_space_group_IT_number 2
_symmetry_cell_setting triclinic
_symmetry_Int_Tables_number 2
_symmetry_space_group_name_Hall '-P 1'
_symmetry_space_group_name_H-M 'P -1'
_atom_sites_solution_hydrogens difmap
_atom_sites_solution_primary heavy
_atom_sites_solution_secondary difmap
_cell_angle_alpha 75.083(8)
_cell_angle_beta 69.027(8)
_cell_angle_gamma 68.883(8)
_cell_formula_units_Z 2
_cell_length_a 11.8801(16)
_cell_length_b 13.2558(17)
_cell_length_c 16.210(2)
_cell_measurement_reflns_used 6294
_cell_measurement_temperature 113
_cell_measurement_theta_max 28.18
_cell_measurement_theta_min 2.66
_cell_volume 2199.2(5)
_computing_cell_refinement TwinSolve
_computing_data_collection 'CrystalClear (Rigaku Corp., 2000)'
_computing_data_reduction TwinSolve
_computing_molecular_graphics 'CrystalStructure 4.0'
_computing_publication_material 'CrystalStructure 4.0 (Rigaku, 2010)'
_computing_structure_refinement 'SHELXL97 (Sheldrick, 2008)'
_computing_structure_solution 'DIRDIF99-PATTY (Gould, et al., 1999)'
_diffrn_ambient_temperature 113
_diffrn_detector_area_resol_mean 7.353
_diffrn_measured_fraction_theta_full 0.948
_diffrn_measured_fraction_theta_max 0.948
_diffrn_measurement_device_type 'Rigaku Mercury70'
_diffrn_measurement_method \w
_diffrn_radiation_type 'Mo K\a'
_diffrn_radiation_wavelength 0.71070
_diffrn_reflns_av_R_equivalents 0.165
_diffrn_reflns_limit_h_max 14
_diffrn_reflns_limit_h_min 0
_diffrn_reflns_limit_k_max 17
_diffrn_reflns_limit_k_min -15
_diffrn_reflns_limit_l_max 20
_diffrn_reflns_limit_l_min -19
_diffrn_reflns_number 17025
_diffrn_reflns_theta_full 27.30
_diffrn_reflns_theta_max 27.30
_diffrn_standards_number 0
_exptl_absorpt_coefficient_mu 0.481
_exptl_absorpt_correction_T_max 0.990
_exptl_absorpt_correction_T_min 0.931
_exptl_absorpt_correction_type multi-scan
_exptl_absorpt_process_details 'REQAB (Rigaku, 1998)'
_exptl_crystal_colour brown
_exptl_crystal_density_diffrn 1.393
_exptl_crystal_density_method 'not measured'
_exptl_crystal_description prismatic
_exptl_crystal_F_000 960.00
_exptl_crystal_size_max 0.150
_exptl_crystal_size_mid 0.100
_exptl_crystal_size_min 0.020
_refine_diff_density_max 0.990
_refine_diff_density_min -0.990
_refine_ls_extinction_method none
_refine_ls_goodness_of_fit_ref 1.136
_refine_ls_hydrogen_treatment refxyz
_refine_ls_number_parameters 695
_refine_ls_number_reflns 17025
_refine_ls_number_restraints 3
_refine_ls_R_factor_gt 0.0700
_refine_ls_shift/su_max 0.003
_refine_ls_structure_factor_coef Fsqd
_refine_ls_weighting_details 'w = 1/[\s^2^(Fo^2^)+(0.0440P)^2^+10.3525P] where P=(Fo^2^+2Fc^2^)/3'
_refine_ls_weighting_scheme calc
_refine_ls_wR_factor_ref 0.1778
_reflns_number_gt 12714
_reflns_number_total 17025
_reflns_threshold_expression F^2^>2.0\s(F^2^)
_cod_data_source_file om500405f_si_002.cif
_cod_data_source_block '[Mo(cod)(P4)]_twin'
_cod_original_cell_volume 2199.2(6)
_cod_database_code 4083865
_twin_formation_mechanism gt
_twin_dimensionality triperiodic
_twin_morphology contact

loop_
_symmetry_equiv_pos_site_id
_symmetry_equiv_pos_as_xyz
1 +X,+Y,+Z
2 -X,-Y,-Z

loop_
_atom_site_label
_atom_site_type_symbol
_atom_site_fract_x
_atom_site_fract_y
_atom_site_fract_z
_atom_site_U_iso_or_equiv
_atom_site_adp_type
_atom_site_occupancy
_atom_site_symmetry_multiplicity
_atom_site_calc_flag
Mo1 Mo 0.65597(4) 0.28575(3) 0.22021(3) 0.01308(11) Uani 1.0 2 d
P1 P 0.78034(11) 0.14054(10) 0.12138(8) 0.0151(3) Uani 1.0 2 d
P2 P 0.87164(12) 0.27309(10) 0.20079(8) 0.0166(3) Uani 1.0 2 d
P3 P 0.68734(12) 0.17924(10) 0.36021(8) 0.0152(3) Uani 1.0 2 d
P4 P 0.48069(12) 0.20104(10) 0.28262(8) 0.0158(3) Uani 1.0 2 d
C1 C 0.9535(5) 0.1174(4) 0.0949(4) 0.0170(10) Uani 1.0 2 d
C2 C 0.9806(5) 0.2210(4) 0.0951(3) 0.0172(10) Uani 1.0 2 d
C3 C 0.9396(5) 0.1597(4) 0.2805(4) 0.0186(10) Uani 1.0 2 d
C4 C 1.0673(5) 0.1188(5) 0.2717(4) 0.0227(11) Uani 1.0 2 d
C5 C 1.1150(6) 0.0254(5) 0.3264(4) 0.0270(12) Uani 1.0 2 d
C6 C 1.0334(5) -0.0267(5) 0.3924(4) 0.0257(12) Uani 1.0 2 d
C7 C 0.9043(5) 0.0167(5) 0.4053(4) 0.0214(11) Uani 1.0 2 d
C8 C 0.8561(5) 0.1091(4) 0.3503(4) 0.0189(10) Uani 1.0 2 d
C9 C 0.6047(5) 0.0697(5) 0.4081(4) 0.0206(11) Uani 1.0 2 d
C10 C 0.5405(5) 0.0643(5) 0.3436(4) 0.0192(11) Uani 1.0 2 d
C11 C 0.7865(5) -0.0067(4) 0.1505(4) 0.0180(10) Uani 1.0 2 d
C12 C 0.7537(5) -0.0613(4) 0.1038(4) 0.0216(11) Uani 1.0 2 d
C13 C 0.7531(6) -0.1700(5) 0.1340(4) 0.0279(13) Uani 1.0 2 d
C14 C 0.7895(6) -0.2258(5) 0.2086(4) 0.0285(13) Uani 1.0 2 d
C15 C 0.8255(6) -0.1740(5) 0.2547(4) 0.0246(11) Uani 1.0 2 d
C16 C 0.8247(5) -0.0661(4) 0.2257(4) 0.0185(10) Uani 1.0 2 d
C17 C 0.7649(5) 0.1686(4) 0.0059(4) 0.0164(10) Uani 1.0 2 d
C18 C 0.8620(5) 0.1807(4) -0.0718(4) 0.0215(11) Uani 1.0 2 d
C19 C 0.8421(6) 0.2007(5) -0.1553(4) 0.0247(12) Uani 1.0 2 d
C20 C 0.7261(6) 0.2100(5) -0.1623(4) 0.0256(12) Uani 1.0 2 d
C21 C 0.6285(6) 0.1999(5) -0.0856(4) 0.0226(11) Uani 1.0 2 d
C22 C 0.6472(5) 0.1788(4) -0.0024(4) 0.0205(11) Uani 1.0 2 d
C23 C 0.9365(5) 0.3776(4) 0.2071(4) 0.0189(10) Uani 1.0 2 d
C24 C 0.9166(6) 0.4016(5) 0.2919(4) 0.0267(12) Uani 1.0 2 d
C25 C 0.9668(6) 0.4769(5) 0.3013(4) 0.0303(13) Uani 1.0 2 d
C26 C 1.0362(6) 0.5296(5) 0.2260(5) 0.0319(13) Uani 1.0 2 d
C27 C 1.0534(6) 0.5099(5) 0.1425(5) 0.0294(13) Uani 1.0 2 d
C28 C 1.0046(6) 0.4343(5) 0.1328(4) 0.0255(12) Uani 1.0 2 d
C29 C 0.6487(5) 0.2318(4) 0.4682(3) 0.0180(10) Uani 1.0 2 d
C30 C 0.6374(6) 0.1637(5) 0.5510(4) 0.0259(12) Uani 1.0 2 d
C31 C 0.6056(6) 0.2046(5) 0.6289(4) 0.0284(13) Uani 1.0 2 d
C32 C 0.5878(6) 0.3135(5) 0.6274(4) 0.0319(13) Uani 1.0 2 d
C33 C 0.6026(7) 0.3813(5) 0.5464(4) 0.0354(14) Uani 1.0 2 d
C34 C 0.6314(6) 0.3395(5) 0.4682(4) 0.0282(13) Uani 1.0 2 d
C35 C 0.4171(5) 0.1666(4) 0.2090(4) 0.0184(10) Uani 1.0 2 d
C36 C 0.3470(5) 0.2511(5) 0.1577(4) 0.0217(11) Uani 1.0 2 d
C37 C 0.3111(5) 0.2286(5) 0.0927(4) 0.0256(12) Uani 1.0 2 d
C38 C 0.3447(5) 0.1220(5) 0.0783(4) 0.0265(12) Uani 1.0 2 d
C39 C 0.4097(6) 0.0373(5) 0.1301(4) 0.0259(12) Uani 1.0 2 d
C40 C 0.4461(5) 0.0589(4) 0.1947(4) 0.0207(11) Uani 1.0 2 d
C41 C 0.3327(5) 0.2500(4) 0.3728(4) 0.0202(10) Uani 1.0 2 d
C42 C 0.2152(5) 0.2433(5) 0.3772(4) 0.0241(12) Uani 1.0 2 d
C43 C 0.1106(6) 0.2727(6) 0.4491(4) 0.0339(14) Uani 1.0 2 d
C44 C 0.1174(6) 0.3133(6) 0.5174(4) 0.0351(14) Uani 1.0 2 d
C45 C 0.2330(6) 0.3193(5) 0.5149(4) 0.0285(12) Uani 1.0 2 d
C46 C 0.3392(5) 0.2879(5) 0.4432(4) 0.0223(11) Uani 1.0 2 d
C47 C 0.5030(5) 0.4373(4) 0.2820(4) 0.0199(11) Uani 1.0 2 d
C48 C 0.6178(5) 0.4622(4) 0.2474(4) 0.0197(10) Uani 1.0 2 d
C49 C 0.6474(6) 0.5478(4) 0.1658(4) 0.0217(11) Uani 1.0 2 d
C50 C 0.7090(5) 0.5012(4) 0.0771(4) 0.0216(11) Uani 1.0 2 d
C51 C 0.6840(5) 0.3960(4) 0.0803(3) 0.0183(10) Uani 1.0 2 d
C52 C 0.5587(5) 0.3881(4) 0.1092(3) 0.0180(10) Uani 1.0 2 d
C53 C 0.4434(5) 0.4857(4) 0.1370(4) 0.0207(11) Uani 1.0 2 d
C54 C 0.3969(5) 0.4882(5) 0.2379(4) 0.0221(11) Uani 1.0 2 d
H1A H 1.003(5) 0.082(5) 0.038(4) 0.0204 Uiso 1.0 2 d
H1B H 0.983(5) 0.065(5) 0.138(4) 0.0204 Uiso 1.0 2 d
H2A H 0.962(5) 0.274(5) 0.047(4) 0.0206 Uiso 1.0 2 d
H2B H 1.071(6) 0.205(5) 0.092(4) 0.0206 Uiso 1.0 2 d
H4 H 1.120(6) 0.150(5) 0.230(4) 0.0272 Uiso 1.0 2 d
H5 H 1.196(6) -0.006(5) 0.319(4) 0.0324 Uiso 1.0 2 d
H6 H 1.061(6) -0.090(5) 0.425(4) 0.0309 Uiso 1.0 2 d
H7 H 0.854(6) -0.025(5) 0.447(4) 0.0256 Uiso 1.0 2 d
H9A H 0.669(6) -0.008(5) 0.418(4) 0.0248 Uiso 1.0 2 d
H9B H 0.541(6) 0.088(5) 0.464(4) 0.0248 Uiso 1.0 2 d
H10A H 0.479(6) 0.034(5) 0.375(4) 0.0231 Uiso 1.0 2 d
H10B H 0.594(6) 0.023(5) 0.302(4) 0.0231 Uiso 1.0 2 d
H12 H 0.737(6) -0.030(5) 0.052(4) 0.0259 Uiso 1.0 2 d
H13 H 0.735(6) -0.202(5) 0.095(4) 0.0334 Uiso 1.0 2 d
H14 H 0.785(6) -0.293(3) 0.230(4) 0.0342 Uiso 1.0 2 d
H15 H 0.848(6) -0.209(5) 0.308(4) 0.0295 Uiso 1.0 2 d
H16 H 0.844(6) -0.038(5) 0.260(4) 0.0222 Uiso 1.0 2 d
H18 H 0.946(6) 0.178(5) -0.067(4) 0.0258 Uiso 1.0 2 d
H19 H 0.899(6) 0.205(5) -0.203(5) 0.0297 Uiso 1.0 2 d
H20 H 0.715(6) 0.219(5) -0.216(4) 0.0307 Uiso 1.0 2 d
H21 H 0.559(6) 0.206(5) -0.086(4) 0.0272 Uiso 1.0 2 d
H22 H 0.572(6) 0.171(5) 0.060(4) 0.0246 Uiso 1.0 2 d
H24 H 0.869(6) 0.372(5) 0.341(5) 0.0320 Uiso 1.0 2 d
H25 H 0.946(6) 0.498(5) 0.358(5) 0.0363 Uiso 1.0 2 d
H26 H 1.077(6) 0.582(5) 0.234(4) 0.0382 Uiso 1.0 2 d
H27 H 1.105(6) 0.534(5) 0.094(5) 0.0353 Uiso 1.0 2 d
H28 H 1.017(6) 0.418(5) 0.080(3) 0.0306 Uiso 1.0 2 d
H30 H 0.657(6) 0.094(6) 0.552(4) 0.0311 Uiso 1.0 2 d
H31 H 0.596(6) 0.157(5) 0.679(5) 0.0340 Uiso 1.0 2 d
H32 H 0.569(6) 0.336(6) 0.678(5) 0.0383 Uiso 1.0 2 d
H33 H 0.591(6) 0.455(6) 0.543(5) 0.0425 Uiso 1.0 2 d
H34 H 0.640(6) 0.386(4) 0.417(3) 0.0338 Uiso 1.0 2 d
H36 H 0.323(6) 0.318(5) 0.166(4) 0.0260 Uiso 1.0 2 d
H37 H 0.269(6) 0.291(5) 0.057(4) 0.0307 Uiso 1.0 2 d
H38 H 0.320(6) 0.112(5) 0.032(4) 0.0318 Uiso 1.0 2 d
H39 H 0.422(6) -0.033(5) 0.128(4) 0.0311 Uiso 1.0 2 d
H40 H 0.499(6) -0.004(5) 0.235(4) 0.0248 Uiso 1.0 2 d
H42 H 0.205(6) 0.219(5) 0.336(4) 0.0289 Uiso 1.0 2 d
H43 H 0.041(7) 0.264(6) 0.452(5) 0.0407 Uiso 1.0 2 d
H44 H 0.049(7) 0.344(6) 0.561(5) 0.0422 Uiso 1.0 2 d
H45 H 0.239(6) 0.345(5) 0.564(5) 0.0342 Uiso 1.0 2 d
H46 H 0.426(6) 0.300(5) 0.443(4) 0.0267 Uiso 1.0 2 d
H47 H 0.474(6) 0.422(5) 0.347(4) 0.0239 Uiso 1.0 2 d
H48 H 0.664(6) 0.450(5) 0.286(4) 0.0237 Uiso 1.0 2 d
H49A H 0.706(6) 0.575(5) 0.174(4) 0.0260 Uiso 1.0 2 d
H49B H 0.566(6) 0.605(5) 0.163(4) 0.0260 Uiso 1.0 2 d
H50A H 0.674(6) 0.558(5) 0.026(4) 0.0259 Uiso 1.0 2 d
H50B H 0.801(6) 0.489(5) 0.060(4) 0.0259 Uiso 1.0 2 d
H51 H 0.745(6) 0.346(5) 0.039(4) 0.0220 Uiso 1.0 2 d
H52 H 0.543(5) 0.333(5) 0.085(4) 0.0216 Uiso 1.0 2 d
H53A H 0.464(6) 0.555(5) 0.103(4) 0.0248 Uiso 1.0 2 d
H53B H 0.371(6) 0.484(5) 0.122(4) 0.0248 Uiso 1.0 2 d
H54A H 0.350(6) 0.569(5) 0.246(4) 0.0265 Uiso 1.0 2 d
H54B H 0.334(6) 0.451(5) 0.261(4) 0.0265 Uiso 1.0 2 d

loop_
_atom_site_aniso_label
_atom_site_aniso_U_11
_atom_site_aniso_U_22
_atom_site_aniso_U_33
_atom_site_aniso_U_12
_atom_site_aniso_U_13
_atom_site_aniso_U_23
Mo1 0.0164(2) 0.0121(2) 0.01264(19) -0.00616(16) -0.00568(16) -0.00016(14)
P1 0.0180(7) 0.0137(6) 0.0148(6) -0.0048(5) -0.0065(5) -0.0015(5)
P2 0.0183(6) 0.0154(6) 0.0184(7) -0.0086(5) -0.0073(5) 0.0016(5)
P3 0.0200(7) 0.0144(6) 0.0138(6) -0.0080(5) -0.0069(5) 0.0006(5)
P4 0.0181(7) 0.0170(6) 0.0148(6) -0.0075(5) -0.0061(5) -0.0013(5)
C1 0.016(3) 0.014(3) 0.020(3) -0.0041(19) -0.007(2) -0.001(2)
C2 0.018(3) 0.022(3) 0.012(3) -0.005(2) -0.0040(19) -0.004(2)
C3 0.025(3) 0.017(3) 0.019(3) -0.006(2) -0.012(2) -0.003(2)
C4 0.023(3) 0.024(3) 0.024(3) -0.012(3) -0.011(3) 0.004(3)
C5 0.020(3) 0.030(3) 0.029(3) -0.004(3) -0.012(3) -0.001(3)
C6 0.025(3) 0.025(3) 0.026(3) -0.006(3) -0.014(3) 0.006(3)
C7 0.023(3) 0.022(3) 0.020(3) -0.009(3) -0.009(3) 0.001(2)
C8 0.025(3) 0.018(3) 0.018(3) -0.006(2) -0.010(2) -0.003(2)
C9 0.024(3) 0.021(3) 0.020(3) -0.013(3) -0.008(3) 0.003(2)
C10 0.021(3) 0.021(3) 0.019(3) -0.013(3) -0.004(2) -0.001(2)
C11 0.016(3) 0.016(3) 0.020(3) -0.0024(19) -0.0034(19) -0.004(2)
C12 0.027(3) 0.017(3) 0.023(3) -0.008(3) -0.010(3) -0.002(2)
C13 0.035(4) 0.019(3) 0.037(4) -0.009(3) -0.018(3) -0.003(3)
C14 0.032(4) 0.012(3) 0.042(4) -0.007(3) -0.015(3) 0.002(3)
C15 0.031(3) 0.021(3) 0.021(3) -0.007(3) -0.010(3) 0.001(2)
C16 0.022(3) 0.017(3) 0.019(3) -0.005(2) -0.008(2) -0.005(2)
C17 0.019(3) 0.010(3) 0.019(3) -0.0017(19) -0.0063(19) -0.0028(19)
C18 0.022(3) 0.019(3) 0.023(3) -0.004(2) -0.008(2) -0.003(2)
C19 0.029(3) 0.023(3) 0.016(3) -0.006(3) -0.001(3) -0.004(3)
C20 0.038(4) 0.020(3) 0.022(3) -0.004(3) -0.018(3) -0.003(3)
C21 0.026(3) 0.022(3) 0.027(3) -0.008(3) -0.016(3) -0.001(3)
C22 0.023(3) 0.015(3) 0.022(3) 0.000(2) -0.010(3) -0.005(2)
C23 0.016(3) 0.020(3) 0.024(3) -0.008(2) -0.010(2) -0.000(2)
C24 0.030(3) 0.029(3) 0.026(3) -0.015(3) -0.009(3) -0.002(3)
C25 0.041(4) 0.024(3) 0.034(4) -0.010(3) -0.019(3) -0.006(3)
C26 0.031(4) 0.023(3) 0.048(4) -0.011(3) -0.015(3) -0.007(3)
C27 0.025(3) 0.025(3) 0.036(4) -0.012(3) -0.001(3) -0.004(3)
C28 0.027(3) 0.020(3) 0.030(3) -0.011(3) -0.007(3) 0.000(3)
C29 0.021(3) 0.019(3) 0.017(3) -0.007(2) -0.010(2) -0.001(2)
C30 0.036(3) 0.023(3) 0.021(3) -0.016(3) -0.006(3) 0.000(3)
C31 0.042(4) 0.031(3) 0.014(3) -0.016(3) -0.008(3) 0.001(3)
C32 0.041(4) 0.035(4) 0.019(3) -0.006(3) -0.009(3) -0.011(3)
C33 0.062(5) 0.021(3) 0.028(3) -0.012(3) -0.022(3) 0.000(3)
C34 0.045(4) 0.024(3) 0.016(3) -0.011(3) -0.011(3) 0.001(3)
C35 0.016(3) 0.024(3) 0.016(3) -0.010(2) -0.0026(19) -0.004(2)
C36 0.018(3) 0.022(3) 0.025(3) -0.008(3) -0.003(2) -0.005(3)
C37 0.025(3) 0.035(4) 0.021(3) -0.015(3) -0.009(3) 0.001(3)
C38 0.022(3) 0.038(4) 0.027(3) -0.014(3) -0.007(3) -0.010(3)
C39 0.029(3) 0.022(3) 0.032(3) -0.009(3) -0.009(3) -0.010(3)
C40 0.025(3) 0.017(3) 0.022(3) -0.010(3) -0.007(3) -0.002(2)
C41 0.020(3) 0.018(3) 0.018(3) -0.006(2) -0.002(2) -0.001(2)
C42 0.023(3) 0.031(3) 0.020(3) -0.010(3) -0.007(2) -0.003(3)
C43 0.026(3) 0.047(4) 0.027(3) -0.012(3) -0.009(3) -0.000(3)
C44 0.028(4) 0.046(4) 0.022(3) -0.002(3) -0.003(3) -0.007(3)
C45 0.032(3) 0.036(4) 0.013(3) -0.009(3) -0.001(3) -0.007(3)
C46 0.027(3) 0.025(3) 0.016(3) -0.011(3) -0.006(2) -0.001(2)
C47 0.028(3) 0.015(3) 0.015(3) -0.003(2) -0.007(2) -0.004(2)
C48 0.022(3) 0.015(3) 0.025(3) -0.004(2) -0.009(3) -0.006(2)
C49 0.030(3) 0.015(3) 0.023(3) -0.006(3) -0.013(3) -0.000(2)
C50 0.029(3) 0.016(3) 0.020(3) -0.007(3) -0.008(3) -0.000(2)
C51 0.026(3) 0.021(3) 0.011(3) -0.009(3) -0.009(2) 0.0022(19)
C52 0.024(3) 0.019(3) 0.012(3) -0.006(2) -0.009(2) 0.0028(19)
C53 0.024(3) 0.018(3) 0.023(3) -0.010(3) -0.013(3) 0.005(2)
C54 0.026(3) 0.016(3) 0.024(3) -0.004(3) -0.009(3) -0.004(2)

loop_
_atom_type_symbol
_atom_type_description
_atom_type_scat_dispersion_real
_atom_type_scat_dispersion_imag
_atom_type_scat_source
C C 0.0033 0.0016
;
International Tables for Crystallography
(1992, Vol. C, Tables 4.2.6.8 and 6.1.1.4)
;
H H 0.0000 0.0000
;
International Tables for Crystallography
(1992, Vol. C, Table 6.1.1.4)
;
Mo Mo -1.6832 0.6857
;
International Tables for Crystallography
(1992, Vol. C, Tables 4.2.6.8 and 6.1.1.4)
;
P P 0.1023 0.0942
;
International Tables for Crystallography
(1992, Vol. C, Tables 4.2.6.8 and 6.1.1.4)
;

loop_
_geom_angle_atom_site_label_1
_geom_angle_atom_site_label_2
_geom_angle_atom_site_label_3
_geom_angle
_geom_angle_publ_flag
P1 Mo1 P2 77.26(5) yes
P1 Mo1 P3 98.84(5) yes
P1 Mo1 P4 89.99(5) yes
P1 Mo1 C47 162.35(17) yes
P1 Mo1 C48 148.37(12) yes
P1 Mo1 C51 80.31(13) yes
P1 Mo1 C52 88.74(13) yes
P2 Mo1 P3 78.08(5) yes
P2 Mo1 P4 149.13(5) yes
P2 Mo1 C47 115.53(18) yes
P2 Mo1 C48 82.48(15) yes
P2 Mo1 C51 84.80(16) yes
P2 Mo1 C52 120.17(13) yes
P3 Mo1 P4 76.26(5) yes
P3 Mo1 C47 95.88(13) yes
P3 Mo1 C48 100.44(14) yes
P3 Mo1 C51 162.58(17) yes
P3 Mo1 C52 161.54(13) yes
P4 Mo1 C47 84.07(16) yes
P4 Mo1 C48 118.84(13) yes
P4 Mo1 C51 121.05(17) yes
P4 Mo1 C52 87.00(15) yes
C47 Mo1 C48 34.9(2) yes
C47 Mo1 C51 88.53(16) yes
C47 Mo1 C52 74.39(19) yes
C48 Mo1 C51 73.84(19) yes
C48 Mo1 C52 80.7(2) yes
C51 Mo1 C52 35.4(2) yes
Mo1 P1 C1 110.7(2) yes
Mo1 P1 C11 126.67(15) yes
Mo1 P1 C17 118.24(14) yes
C1 P1 C11 96.5(3) yes
C1 P1 C17 100.5(3) yes
C11 P1 C17 99.5(3) yes
Mo1 P2 C2 111.8(3) yes
Mo1 P2 C3 111.42(19) yes
Mo1 P2 C23 129.34(15) yes
C2 P2 C3 98.2(2) yes
C2 P2 C23 102.3(3) yes
C3 P2 C23 99.0(3) yes
Mo1 P3 C8 111.99(15) yes
Mo1 P3 C9 114.9(2) yes
Mo1 P3 C29 127.31(15) yes
C8 P3 C9 106.2(3) yes
C8 P3 C29 95.9(3) yes
C9 P3 C29 97.5(3) yes
Mo1 P4 C10 107.5(2) yes
Mo1 P4 C35 121.14(16) yes
Mo1 P4 C41 124.9(3) yes
C10 P4 C35 100.9(3) yes
C10 P4 C41 97.2(2) yes
C35 P4 C41 100.4(3) yes
P1 C1 C2 111.1(3) yes
P2 C2 C1 106.0(4) yes
P2 C3 C4 123.4(4) yes
P2 C3 C8 117.6(4) yes
C4 C3 C8 118.9(5) yes
C3 C4 C5 121.1(5) yes
C4 C5 C6 119.8(6) yes
C5 C6 C7 119.8(5) yes
C6 C7 C8 120.7(5) yes
P3 C8 C3 114.2(4) yes
P3 C8 C7 126.2(4) yes
C3 C8 C7 119.5(5) yes
P3 C9 C10 110.2(4) yes
P4 C10 C9 111.5(5) yes
P1 C11 C12 124.9(4) yes
P1 C11 C16 117.5(5) yes
C12 C11 C16 117.7(5) yes
C11 C12 C13 120.9(6) yes
C12 C13 C14 120.1(7) yes
C13 C14 C15 120.0(6) yes
C14 C15 C16 120.1(6) yes
C11 C16 C15 121.2(7) yes
P1 C17 C18 124.1(5) yes
P1 C17 C22 117.8(4) yes
C18 C17 C22 118.1(6) yes
C17 C18 C19 120.1(6) yes
C18 C19 C20 121.1(5) yes
C19 C20 C21 119.3(6) yes
C20 C21 C22 120.3(7) yes
C17 C22 C21 121.0(5) yes
P2 C23 C24 118.4(4) yes
P2 C23 C28 124.0(5) yes
C24 C23 C28 117.6(7) yes
C23 C24 C25 121.2(5) yes
C24 C25 C26 119.4(7) yes
C25 C26 C27 120.4(8) yes
C26 C27 C28 120.4(6) yes
C23 C28 C27 121.0(6) yes
P3 C29 C30 122.6(5) yes
P3 C29 C34 120.5(4) yes
C30 C29 C34 116.9(6) yes
C29 C30 C31 121.4(6) yes
C30 C31 C32 120.7(5) yes
C31 C32 C33 119.0(7) yes
C32 C33 C34 119.8(7) yes
C29 C34 C33 122.2(5) yes
P4 C35 C36 119.5(5) yes
P4 C35 C40 122.5(4) yes
C36 C35 C40 117.7(6) yes
C35 C36 C37 121.0(6) yes
C36 C37 C38 119.8(6) yes
C37 C38 C39 120.2(7) yes
C38 C39 C40 120.4(6) yes
C35 C40 C39 120.8(5) yes
P4 C41 C42 123.1(5) yes
P4 C41 C46 119.0(5) yes
C42 C41 C46 117.7(5) yes
C41 C42 C43 120.8(7) yes
C42 C43 C44 121.0(7) yes
C43 C44 C45 119.1(5) yes
C44 C45 C46 120.1(7) yes
C41 C46 C45 121.4(7) yes
Mo1 C47 C48 73.0(3) yes
Mo1 C47 C54 113.0(4) yes
C48 C47 C54 123.0(5) yes
Mo1 C48 C47 72.1(4) yes
Mo1 C48 C49 116.9(4) yes
C47 C48 C49 124.1(5) yes
C48 C49 C50 113.6(5) yes
C49 C50 C51 113.9(5) yes
Mo1 C51 C50 115.0(4) yes
Mo1 C51 C52 72.4(3) yes
C50 C51 C52 121.4(5) yes
Mo1 C52 C51 72.2(3) yes
Mo1 C52 C53 116.0(4) yes
C51 C52 C53 121.8(6) yes
C52 C53 C54 113.1(4) yes
C47 C54 C53 113.1(4) yes
P1 C1 H1A 111(4) no
P1 C1 H1B 109(4) no
C2 C1 H1A 115(4) no
C2 C1 H1B 107(5) no
H1A C1 H1B 103(5) no
P2 C2 H2A 109(3) no
P2 C2 H2B 111(4) no
C1 C2 H2A 110(5) no
C1 C2 H2B 111(4) no
H2A C2 H2B 110(5) no
C3 C4 H4 120(4) no
C5 C4 H4 119(4) no
C4 C5 H5 123(4) no
C6 C5 H5 117(4) no
C5 C6 H6 122(4) no
C7 C6 H6 118(4) no
C6 C7 H7 117(4) no
C8 C7 H7 122(4) no
P3 C9 H9A 111(4) no
P3 C9 H9B 108(5) no
C10 C9 H9A 108(5) no
C10 C9 H9B 109(5) no
H9A C9 H9B 111(5) no
P4 C10 H10A 112(4) no
P4 C10 H10B 106(4) no
C9 C10 H10A 108(5) no
C9 C10 H10B 112(5) no
H10A C10 H10B 108(6) no
C11 C12 H12 121(5) no
C13 C12 H12 118(5) no
C12 C13 H13 114(4) no
C14 C13 H13 125(4) no
C13 C14 H14 121(5) no
C15 C14 H14 119(5) no
C14 C15 H15 122(5) no
C16 C15 H15 118(5) no
C11 C16 H16 124(4) no
C15 C16 H16 115(4) no
C17 C18 H18 119(3) no
C19 C18 H18 121(3) no
C18 C19 H19 123(6) no
C20 C19 H19 116(6) no
C19 C20 H20 121(4) no
C21 C20 H20 120(4) no
C20 C21 H21 123(5) no
C22 C21 H21 116(5) no
C17 C22 H22 116(4) no
C21 C22 H22 123(4) no
C23 C24 H24 122(6) no
C25 C24 H24 117(6) no
C24 C25 H25 120(5) no
C26 C25 H25 120(5) no
C25 C26 H26 118(4) no
C27 C26 H26 121(4) no
C26 C27 H27 123(6) no
C28 C27 H27 115(6) no
C23 C28 H28 117(5) no
C27 C28 H28 122(5) no
C29 C30 H30 119(4) no
C31 C30 H30 120(5) no
C30 C31 H31 116(5) no
C32 C31 H31 123(5) no
C31 C32 H32 118(5) no
C33 C32 H32 123(5) no
C32 C33 H33 122(5) no
C34 C33 H33 119(5) no
C29 C34 H34 120(4) no
C33 C34 H34 117(4) no
C35 C36 H36 121(5) no
C37 C36 H36 118(5) no
C36 C37 H37 117(5) no
C38 C37 H37 123(5) no
C37 C38 H38 116(4) no
C39 C38 H38 124(4) no
C38 C39 H39 122(5) no
C40 C39 H39 117(5) no
C35 C40 H40 116(4) no
C39 C40 H40 123(4) no
C41 C42 H42 122(4) no
C43 C42 H42 117(4) no
C42 C43 H43 119(5) no
C44 C43 H43 120(5) no
C43 C44 H44 124(6) no
C45 C44 H44 117(6) no
C44 C45 H45 120(4) no
C46 C45 H45 120(4) no
C41 C46 H46 122(3) no
C45 C46 H46 117(3) no
Mo1 C47 H47 112(3) no
C48 C47 H47 114(5) no
C54 C47 H47 114(4) no
Mo1 C48 H48 103(4) no
C47 C48 H48 118(4) no
C49 C48 H48 113(4) no
C48 C49 H49A 107(4) no
C48 C49 H49B 108(3) no
C50 C49 H49A 107(4) no
C50 C49 H49B 108(4) no
H49A C49 H49B 113(6) no
C49 C50 H50A 110(3) no
C49 C50 H50B 108(4) no
C51 C50 H50A 106(4) no
C51 C50 H50B 110(4) no
H50A C50 H50B 108(5) no
Mo1 C51 H51 104(3) no
C50 C51 H51 119(4) no
C52 C51 H51 114(5) no
Mo1 C52 H52 105(3) no
C51 C52 H52 118(3) no
C53 C52 H52 114(3) no
C52 C53 H53A 109(3) no
C52 C53 H53B 111(4) no
C54 C53 H53A 111(4) no
C54 C53 H53B 105(3) no
H53A C53 H53B 107(5) no
C47 C54 H54A 113(5) no
C47 C54 H54B 113(4) no
C53 C54 H54A 106(4) no
C53 C54 H54B 105(4) no
H54A C54 H54B 106(5) no

loop_
_geom_bond_atom_site_label_1
_geom_bond_atom_site_label_2
_geom_bond_distance
_geom_bond_publ_flag
Mo1 P1 2.5097(14) yes
Mo1 P2 2.4150(16) yes
Mo1 P3 2.4206(14) yes
Mo1 P4 2.4925(16) yes
Mo1 C47 2.333(5) yes
Mo1 C48 2.344(6) yes
Mo1 C51 2.345(5) yes
Mo1 C52 2.348(6) yes
P1 C1 1.868(6) yes
P1 C11 1.867(6) yes
P1 C17 1.875(6) yes
P2 C2 1.862(5) yes
P2 C3 1.858(5) yes
P2 C23 1.850(7) yes
P3 C8 1.847(6) yes
P3 C9 1.891(7) yes
P3 C29 1.893(6) yes
P4 C10 1.850(5) yes
P4 C35 1.838(7) yes
P4 C41 1.864(5) yes
C1 C2 1.520(9) yes
C3 C4 1.381(8) yes
C3 C8 1.415(7) yes
C4 C5 1.390(8) yes
C5 C6 1.386(8) yes
C6 C7 1.387(8) yes
C7 C8 1.386(7) yes
C9 C10 1.525(10) yes
C11 C12 1.395(10) yes
C11 C16 1.399(8) yes
C12 C13 1.399(8) yes
C13 C14 1.371(9) yes
C14 C15 1.385(11) yes
C15 C16 1.384(8) yes
C17 C18 1.390(7) yes
C17 C22 1.408(9) yes
C18 C19 1.398(9) yes
C19 C20 1.382(10) yes
C20 C21 1.380(7) yes
C21 C22 1.387(9) yes
C23 C24 1.409(9) yes
C23 C28 1.394(7) yes
C24 C25 1.395(11) yes
C25 C26 1.384(8) yes
C26 C27 1.374(11) yes
C27 C28 1.389(11) yes
C29 C30 1.403(7) yes
C29 C34 1.368(9) yes
C30 C31 1.377(9) yes
C31 C32 1.376(10) yes
C32 C33 1.379(8) yes
C33 C34 1.396(10) yes
C35 C36 1.410(7) yes
C35 C40 1.404(8) yes
C36 C37 1.398(11) yes
C37 C38 1.381(10) yes
C38 C39 1.384(8) yes
C39 C40 1.390(11) yes
C41 C42 1.407(9) yes
C41 C46 1.395(10) yes
C42 C43 1.379(7) yes
C43 C44 1.387(12) yes
C44 C45 1.390(11) yes
C45 C46 1.392(7) yes
C47 C48 1.402(9) yes
C47 C54 1.529(9) yes
C48 C49 1.532(7) yes
C49 C50 1.537(8) yes
C50 C51 1.512(9) yes
C51 C52 1.426(8) yes
C52 C53 1.528(7) yes
C53 C54 1.534(8) yes
C1 H1A 1.03(6) no
C1 H1B 0.92(6) no
C2 H2A 0.94(6) no
C2 H2B 1.00(7) no
C4 H4 0.87(6) no
C5 H5 0.88(7) no
C6 H6 0.89(6) no
C7 H7 0.93(6) no
C9 H9A 1.05(5) no
C9 H9B 0.97(6) no
C10 H10A 0.89(7) no
C10 H10B 0.88(6) no
C12 H12 0.89(7) no
C13 H13 0.96(9) no
C14 H14 0.89(4) no
C15 H15 0.95(7) no
C16 H16 0.87(8) no
C18 H18 1.01(8) no
C19 H19 0.83(6) no
C20 H20 0.90(8) no
C21 H21 0.81(8) no
C22 H22 1.10(5) no
C24 H24 0.89(6) no
C25 H25 0.96(8) no
C26 H26 1.03(9) no
C27 H27 0.87(6) no
C28 H28 0.89(5) no
C30 H30 0.87(7) no
C31 H31 0.88(6) no
C32 H32 0.88(8) no
C33 H33 0.92(8) no
C34 H34 0.89(4) no
C36 H36 0.86(7) no
C37 H37 0.97(6) no
C38 H38 0.96(8) no
C39 H39 0.90(7) no
C40 H40 1.08(6) no
C42 H42 0.88(8) no
C43 H43 0.86(9) no
C44 H44 0.91(6) no
C45 H45 0.97(8) no
C46 H46 1.10(8) no
C47 H47 0.98(6) no
C48 H48 0.93(8) no
C49 H49A 0.95(8) no
C49 H49B 1.00(6) no
C50 H50A 1.06(6) no
C50 H50B 0.98(7) no
C51 H51 0.98(6) no
C52 H52 1.02(8) no
C53 H53A 1.00(6) no
C53 H53B 0.98(8) no
C54 H54A 1.03(6) no
C54 H54B 0.96(7) no

loop_
_twin_individual_id
_twin_individual_mass_fraction_refined
_twin_individual_twin_lattice_type
_twin_individual_twin_matrix_11
_twin_individual_twin_matrix_12
_twin_individual_twin_matrix_13
_twin_individual_twin_matrix_21
_twin_individual_twin_matrix_22
_twin_individual_twin_matrix_23
_twin_individual_twin_matrix_31
_twin_individual_twin_matrix_32
_twin_individual_twin_matrix_33
1 0.5014(8) ref 1 0 0 0 1 0 0 0 1
2 0.4986(8) nmt 1.000 0.000 -0.001 0.804 -0.999 0.004 0.983 0.000 -1.000

loop_
_restr_distance_atom_site_label_1
_restr_distance_atom_site_label_2
_restr_distance_site_symmetry_2
_restr_distance_target
_restr_distance_target_weight_param
_restr_distance_diff
_restr_distance_details
C14 H14 1_555 0.900 0.02 -0.01 'generated by SHELX DFIX'
C28 H28 1_555 0.900 0.02 -0.01 'generated by SHELX DFIX'
C34 H34 1_555 0.900 0.02 -0.01 'generated by SHELX DFIX'
